data_7702412
loop_
_publ_author_name
'Paulo, Ant\'onio'
'Domingos, \^Angela'
'Santos, Isabel'

_publ_section_title
;
 Control of the hapticity of pyridine-2-thiolate ligands in rhenium(V) oxo
 complexes&#x200A;&#x2020;
;
_journal_issue 21
_journal_name_full 'Journal of the Chemical Society, Dalton Transactions'
_journal_page_first 3735
_journal_paper_doi 10.1039/a905911c
_journal_year 1999
_chemical_formula_structural '[ReO{B(pz)4}(Spy)2}].pySH'
_chemical_formula_sum 'C27 H25 B N11 O Re S3'
_chemical_formula_weight 812.77
_space_group_IT_number 14
_space_group_name_Hall '-P 2yn'
_space_group_name_H-M_alt 'P 1 21/n 1'
_symmetry_cell_setting monoclinic
_symmetry_space_group_name_H-M 'P 1 21/n 1'
_atom_sites_solution_hydrogens geom
_atom_sites_solution_primary direct
_atom_sites_solution_secondary difmap
_audit_creation_method SHELXL
_cell_angle_alpha 90.00
_cell_angle_beta 94.35(2)
_cell_angle_gamma 90.00
_cell_formula_units_Z 4
_cell_length_a 10.4190(10)
_cell_length_b 25.297(2)
_cell_length_c 11.5820(10)
_cell_measurement_reflns_used 25
_cell_measurement_temperature 293(2)
_cell_measurement_theta_max 29.3
_cell_measurement_theta_min 19.9
_cell_volume 3043.9(5)
_computing_cell_refinement 'CAD4 software (Enraf-Nonius,1989)'
_computing_data_collection 'CAD4 software (Enraf-Nonius,1989)'
_computing_data_reduction 'process-MOLEN (Fair,1990)'
_computing_molecular_graphics ORTEP(Johnson,1976)
_computing_structure_refinement 'SHELXL-93 (Sheldrick, 1993)'
_computing_structure_solution 'SHELXS-86 (Sheldrick, 1990)'
_diffrn_ambient_temperature 293(2)
_diffrn_measurement_device CAD4-Enraf-Nonius
_diffrn_measurement_method \w/2\qscan
_diffrn_radiation_monochromator graphite
_diffrn_radiation_source 'fine-focus sealed tube'
_diffrn_radiation_type MoK\a
_diffrn_radiation_wavelength 0.71073
_diffrn_reflns_av_R_equivalents 0.1148
_diffrn_reflns_av_sigmaI/netI 0.0823
_diffrn_reflns_limit_h_max 0
_diffrn_reflns_limit_h_min -13
_diffrn_reflns_limit_k_max 0
_diffrn_reflns_limit_k_min -32
_diffrn_reflns_limit_l_max 14
_diffrn_reflns_limit_l_min -14
_diffrn_reflns_number 6704
_diffrn_reflns_theta_max 26.97
_diffrn_reflns_theta_min 1.61
_diffrn_standards_decay_% 0.2
_diffrn_standards_interval_count 'every 100 reflections'
_diffrn_standards_interval_time 3600
_diffrn_standards_number 3
_exptl_absorpt_coefficient_mu 4.242
_exptl_absorpt_correction_T_max 1.0000
_exptl_absorpt_correction_T_min 0.8258
_exptl_absorpt_correction_type 'empirical via \y-scan North et al(1968)'
_exptl_crystal_colour brownish
_exptl_crystal_density_diffrn 1.774
_exptl_crystal_density_meas ?
_exptl_crystal_description irregular
_exptl_crystal_F_000 1600
_exptl_crystal_size_max 0.40
_exptl_crystal_size_mid 0.18
_exptl_crystal_size_min 0.14
_refine_diff_density_max 0.700
_refine_diff_density_min -1.043
_refine_diff_density_rms 0.168
_refine_ls_extinction_method none
_refine_ls_goodness_of_fit_all 1.104
_refine_ls_goodness_of_fit_obs 1.118
_refine_ls_matrix_type full
_refine_ls_number_parameters 404
_refine_ls_number_reflns 5643
_refine_ls_number_restraints 0
_refine_ls_restrained_S_all 1.389
_refine_ls_restrained_S_obs 1.118
_refine_ls_R_factor_all 0.1004
_refine_ls_R_factor_obs 0.0507
_refine_ls_shift/esd_max -0.002
_refine_ls_shift/esd_mean 0.000
_refine_ls_structure_factor_coef Fsqd
_refine_ls_weighting_details 'w=1/[\s^2^(Fo^2^)+(0.0216P)^2^+7.6152P] where P=(Fo^2^+2Fc^2^)/3'
_refine_ls_weighting_scheme calc
_refine_ls_wR_factor_all 0.1148
_refine_ls_wR_factor_obs 0.0747
_reflns_number_observed 4286
_reflns_number_total 6366
_reflns_observed_criterion >2sigma(I)
_cod_data_source_file 905911c.txt
_cod_data_source_block 2
_cod_depositor_comments
;
The following automatic conversions were performed:

data item '_symmetry_cell_setting' value 'Monoclinic' was changed to
'monoclinic' in accordance with the
/home/saulius/struct/COD-crude-data/automatic-downloads/DataCite-retrospective/RSC/depositions/lib/dictionaries/cif_core.dic
dictionary named 'cif_core.dic' version 2.4.2 last updated on
2011-04-26.

data item '_exptl_crystal_density_meas' value 'not measured' was
changed to '?' -- the value is perceived as not measured.

data item '_refine_ls_weighting_scheme' value 'calc
w=1/[\s^2^(Fo^2^)+(0.0216P)^2^+7.6152P] where P=(Fo^2^+2Fc^2^)/3' was
changed to 'calc'. A new data item '_refine_ls_weighting_details' was
created with the value set to
'w=1/[\s^2^(Fo^2^)+(0.0216P)^2^+7.6152P] where P=(Fo^2^+2Fc^2^)/3'.

Automatic conversion script
Id: cif_fix_values 6909 2019-04-08 15:41:33Z antanas 
;
_cod_original_sg_symbol_H-M P2(1)/n
_cod_database_code 7702412

loop_
_symmetry_equiv_pos_as_xyz
'x, y, z'
'-x+1/2, y+1/2, -z+1/2'
'-x, -y, -z'
'x-1/2, -y-1/2, z-1/2'

loop_
_atom_site_aniso_label
_atom_site_aniso_U_11
_atom_site_aniso_U_22
_atom_site_aniso_U_33
_atom_site_aniso_U_23
_atom_site_aniso_U_13
_atom_site_aniso_U_12
Re1 0.02138(13) 0.02731(15) 0.02838(15) -0.0006(2) 0.00568(10) 0.0001(2)
S1 0.0303(10) 0.0358(12) 0.0343(12) -0.0063(10) 0.0110(9) -0.0027(9)
S2 0.0362(12) 0.0336(13) 0.0543(15) -0.0001(11) 0.0210(11) -0.0037(10)
O1 0.032(3) 0.048(4) 0.035(3) -0.002(3) -0.004(3) 0.003(3)
N1 0.028(3) 0.024(4) 0.027(4) 0.001(3) 0.008(3) 0.000(3)
N2 0.026(3) 0.031(4) 0.027(4) -0.001(3) 0.010(3) 0.004(3)
N3 0.024(3) 0.029(4) 0.036(4) -0.010(3) 0.008(3) -0.007(3)
N4 0.025(3) 0.039(5) 0.050(5) 0.004(3) 0.011(3) -0.003(3)
N5 0.035(4) 0.031(4) 0.035(4) -0.003(3) 0.008(3) -0.007(3)
N6 0.064(5) 0.046(5) 0.049(5) 0.002(4) 0.010(4) 0.000(4)
N11 0.018(3) 0.029(4) 0.024(3) 0.004(3) 0.010(3) 0.003(3)
N21 0.025(3) 0.028(4) 0.025(4) 0.006(3) -0.003(3) 0.000(3)
N31 0.023(3) 0.031(4) 0.028(4) 0.000(3) 0.009(3) 0.004(3)
N41 0.023(3) 0.033(4) 0.033(4) -0.005(3) 0.006(3) 0.004(3)
C1 0.033(4) 0.039(5) 0.023(4) -0.004(4) 0.007(3) -0.003(4)
C2 0.040(5) 0.040(6) 0.031(5) -0.003(4) 0.014(4) -0.013(4)
C3 0.037(5) 0.046(6) 0.055(6) -0.005(5) -0.006(4) 0.010(4)
C4 0.034(5) 0.069(8) 0.062(7) -0.018(6) -0.009(5) -0.009(5)
C5 0.045(6) 0.057(7) 0.042(6) -0.002(5) 0.006(5) -0.024(5)
C6 0.050(6) 0.037(5) 0.041(5) -0.007(4) 0.007(4) -0.002(4)
C7 0.031(4) 0.065(6) 0.048(5) -0.013(6) 0.001(4) 0.001(5)
C8 0.031(5) 0.054(7) 0.085(8) -0.012(6) 0.008(6) -0.001(4)
C9 0.070(7) 0.049(8) 0.087(9) -0.018(6) 0.046(7) -0.013(6)
C10 0.115(10) 0.065(8) 0.044(6) -0.004(6) 0.029(7) -0.008(7)
C11 0.044(5) 0.032(5) 0.032(5) 0.001(4) 0.013(4) -0.004(4)
C12 0.050(5) 0.030(5) 0.037(5) 0.007(4) 0.011(4) -0.007(4)
C13 0.041(5) 0.030(5) 0.032(5) 0.001(4) 0.000(4) 0.003(4)
C21 0.019(4) 0.028(5) 0.040(5) 0.008(4) -0.002(3) 0.000(3)
C22 0.038(5) 0.049(6) 0.030(5) 0.007(4) -0.007(4) 0.000(4)
C23 0.036(4) 0.020(4) 0.037(5) 0.006(4) 0.005(4) -0.003(4)
C31 0.046(5) 0.050(6) 0.026(5) -0.015(4) 0.004(4) -0.009(5)
C32 0.042(5) 0.052(6) 0.049(6) -0.021(5) 0.000(5) -0.011(5)
C33 0.026(4) 0.038(5) 0.053(6) -0.012(5) 0.005(4) -0.005(4)
C41 0.041(5) 0.041(6) 0.041(5) 0.000(4) 0.011(4) -0.003(4)
C42 0.035(5) 0.060(7) 0.054(6) 0.003(5) 0.002(5) 0.018(5)
C43 0.018(4) 0.066(7) 0.050(6) 0.008(5) 0.004(4) 0.002(4)
B1 0.021(4) 0.023(5) 0.035(5) -0.001(4) 0.004(4) -0.001(4)
S1A 0.058(2) 0.044(2) 0.061(2) -0.0072(12) 0.0132(13) -0.0008(12)
C1A 0.036(5) 0.042(6) 0.030(5) -0.010(4) 0.007(4) -0.006(4)
N1A 0.039(5) 0.043(5) 0.037(5) 0.001(4) 0.000(4) -0.006(4)
C2A 0.045(6) 0.062(7) 0.052(6) -0.026(5) 0.007(5) -0.009(5)
C3A 0.039(6) 0.078(8) 0.060(7) -0.018(6) -0.008(5) 0.003(6)
C4A 0.048(6) 0.066(7) 0.052(7) -0.010(6) -0.014(5) 0.015(6)
C5A 0.050(6) 0.046(6) 0.050(6) -0.001(5) 0.007(5) 0.005(5)

loop_
_atom_site_label
_atom_site_type_symbol
_atom_site_fract_x
_atom_site_fract_y
_atom_site_fract_z
_atom_site_U_iso_or_equiv
_atom_site_thermal_displace_type
_atom_site_occupancy
_atom_site_calc_flag
_atom_site_refinement_flags
Re1 Re 0.21698(3) 0.120175(13) 0.39144(3) 0.02550(9) Uani 1 d .
S1 S 0.2006(2) 0.17617(9) 0.5471(2) 0.0330(5) Uani 1 d .
S2 S 0.1080(2) 0.05719(9) 0.4908(2) 0.0405(6) Uani 1 d .
O1 O 0.1061(5) 0.1428(2) 0.2893(5) 0.0387(15) Uani 1 d .
N1 N 0.3592(6) 0.1681(2) 0.3125(5) 0.0260(14) Uani 1 d .
N2 N 0.4000(6) 0.0898(2) 0.4773(5) 0.0278(15) Uani 1 d .
N3 N 0.2653(6) 0.0559(3) 0.2812(6) 0.029(2) Uani 1 d .
N4 N 0.7218(6) 0.1047(3) 0.2515(6) 0.038(2) Uani 1 d .
N5 N 0.2635(6) 0.2764(3) 0.5192(6) 0.034(2) Uani 1 d .
N6 N 0.0322(8) 0.0814(3) 0.7000(7) 0.053(2) Uani 1 d .
N11 N 0.4617(5) 0.1470(3) 0.2626(5) 0.0233(14) Uani 1 d .
N21 N 0.4998(6) 0.0771(3) 0.4128(5) 0.0261(15) Uani 1 d .
N31 N 0.3767(6) 0.0567(3) 0.2257(5) 0.0269(15) Uani 1 d .
N41 N 0.6180(6) 0.0710(3) 0.2357(5) 0.030(2) Uani 1 d .
C1 C 0.3132(7) 0.2292(3) 0.5451(7) 0.031(2) Uani 1 d .
C2 C 0.0058(8) 0.0889(4) 0.5872(7) 0.036(2) Uani 1 d .
C3 C 0.4443(8) 0.2210(4) 0.5755(8) 0.046(2) Uani 1 d .
H3 H 0.4759(8) 0.1873(4) 0.5930(8) 0.055 Uiso 1 calc R
C4 C 0.5248(9) 0.2638(4) 0.5788(9) 0.056(3) Uani 1 d .
H4 H 0.6126(9) 0.2594(4) 0.5968(9) 0.067 Uiso 1 calc R
C5 C 0.4742(9) 0.3138(4) 0.5551(8) 0.048(3) Uani 1 d .
H5 H 0.5266(9) 0.3436(4) 0.5600(8) 0.058 Uiso 1 calc R
C6 C 0.3451(9) 0.3181(4) 0.5244(8) 0.042(2) Uani 1 d .
H6 H 0.3117(9) 0.3514(4) 0.5061(8) 0.051 Uiso 1 calc R
C7 C -0.0980(7) 0.1173(4) 0.5407(8) 0.048(2) Uani 1 d .
H7 H -0.1128(7) 0.1215(4) 0.4611(8) 0.058 Uiso 1 calc R
C8 C -0.1796(8) 0.1395(4) 0.6157(10) 0.056(3) Uani 1 d .
H8 H -0.2500(8) 0.1595(4) 0.5873(10) 0.067 Uiso 1 calc R
C9 C -0.1558(11) 0.1318(4) 0.7312(11) 0.066(3) Uani 1 d .
H9 H -0.2109(11) 0.1454(4) 0.7832(11) 0.080 Uiso 1 calc R
C10 C -0.0510(13) 0.1040(4) 0.7688(9) 0.073(4) Uani 1 d .
H10 H -0.0345(13) 0.1001(4) 0.8483(9) 0.088 Uiso 1 calc R
C11 C 0.5142(8) 0.1840(3) 0.1971(7) 0.036(2) Uani 1 d .
H11 H 0.5858(8) 0.1794(3) 0.1548(7) 0.043 Uiso 1 calc R
C12 C 0.4430(8) 0.2299(3) 0.2035(7) 0.039(2) Uani 1 d .
H12 H 0.4560(8) 0.2620(3) 0.1668(7) 0.046 Uiso 1 calc R
C13 C 0.3486(8) 0.2178(3) 0.2764(7) 0.035(2) Uani 1 d .
H13 H 0.2859(8) 0.2413(3) 0.2975(7) 0.041 Uiso 1 calc R
C21 C 0.5962(7) 0.0579(3) 0.4842(7) 0.029(2) Uani 1 d .
H21 H 0.6752(7) 0.0462(3) 0.4618(7) 0.035 Uiso 1 calc R
C22 C 0.5596(8) 0.0585(4) 0.5957(7) 0.039(2) Uani 1 d .
H22 H 0.6080(8) 0.0480(4) 0.6625(7) 0.047 Uiso 1 calc R
C23 C 0.4349(7) 0.0780(3) 0.5868(7) 0.031(2) Uani 1 d .
H23 H 0.3835(7) 0.0822(3) 0.6484(7) 0.037 Uiso 1 calc R
C31 C 0.3572(8) 0.0283(4) 0.1287(7) 0.041(2) Uani 1 d .
H31 H 0.4175(8) 0.0237(4) 0.0743(7) 0.049 Uiso 1 calc R
C32 C 0.2367(8) 0.0071(4) 0.1206(8) 0.048(3) Uani 1 d .
H32 H 0.2000(8) -0.0152(4) 0.0633(8) 0.058 Uiso 1 calc R
C33 C 0.1810(8) 0.0262(3) 0.2177(8) 0.039(2) Uani 1 d .
H33 H 0.0972(8) 0.0193(3) 0.2357(8) 0.047 Uiso 1 calc R
C41 C 0.6571(8) 0.0234(4) 0.2054(7) 0.041(2) Uani 1 d .
H41 H 0.6045(8) -0.0059(4) 0.1904(7) 0.049 Uiso 1 calc R
C42 C 0.7879(8) 0.0247(4) 0.2000(8) 0.050(3) Uani 1 d .
H42 H 0.8418(8) -0.0028(4) 0.1814(8) 0.060 Uiso 1 calc R
C43 C 0.8213(8) 0.0760(4) 0.2282(8) 0.045(2) Uani 1 d .
H43 H 0.9051(8) 0.0889(4) 0.2304(8) 0.054 Uiso 1 calc R
B1 B 0.4934(8) 0.0878(4) 0.2822(8) 0.026(2) Uani 1 d .
S1A S 0.5447(3) 0.10582(10) 0.9153(2) 0.0535(7) Uani 1 d .
C1A C 0.4486(8) 0.1589(4) 0.8955(7) 0.036(2) Uani 1 d .
N1A N 0.4982(8) 0.2082(3) 0.9111(6) 0.040(2) Uani 1 d .
C2A C 0.3137(9) 0.1575(4) 0.8620(8) 0.053(3) Uani 1 d .
H2A H 0.2721(9) 0.1251(4) 0.8522(8) 0.063 Uiso 1 calc R
C3A C 0.2470(9) 0.2020(5) 0.8447(9) 0.060(3) Uani 1 d .
H3A H 0.1596(9) 0.1995(5) 0.8221(9) 0.072 Uiso 1 calc R
C4A C 0.3015(9) 0.2518(5) 0.8587(8) 0.057(3) Uani 1 d .
H4A H 0.2532(9) 0.2824(5) 0.8454(8) 0.068 Uiso 1 calc R
C5A C 0.4293(9) 0.2536(4) 0.8930(8) 0.048(2) Uani 1 d .
H5A H 0.4700(9) 0.2861(4) 0.9041(8) 0.058 Uiso 1 calc R
H1A H 0.5749(89) 0.2085(39) 0.9419(82) 0.065(35) Uiso 1 d .

loop_
_atom_type_symbol
_atom_type_description
_atom_type_scat_dispersion_real
_atom_type_scat_dispersion_imag
_atom_type_scat_source
H H 0.0000 0.0000 'International Tables Vol C Tables 4.2.6.8 and 6.1.1.4'
C C 0.0033 0.0016 'International Tables Vol C Tables 4.2.6.8 and 6.1.1.4'
N N 0.0061 0.0033 'International Tables Vol C Tables 4.2.6.8 and 6.1.1.4'
O O 0.0106 0.0060 'International Tables Vol C Tables 4.2.6.8 and 6.1.1.4'
B B 0.0013 0.0007 'International Tables Vol C Tables 4.2.6.8 and 6.1.1.4'
S S 0.1246 0.1234 'International Tables Vol C Tables 4.2.6.8 and 6.1.1.4'
Re Re -1.0185 7.2310 'International Tables Vol C Tables 4.2.6.8 and 6.1.1.4'

loop_
_geom_angle_atom_site_label_1
_geom_angle_atom_site_label_2
_geom_angle_atom_site_label_3
_geom_angle
O1 Re1 N3 91.1(3)
O1 Re1 N1 88.2(2)
N3 Re1 N1 88.5(2)
O1 Re1 N2 161.7(2)
N3 Re1 N2 76.9(2)
N1 Re1 N2 78.0(2)
O1 Re1 S1 104.6(2)
N3 Re1 S1 164.1(2)
N1 Re1 S1 94.5(2)
N2 Re1 S1 88.5(2)
O1 Re1 S2 104.3(2)
N3 Re1 S2 85.5(2)
N1 Re1 S2 166.2(2)
N2 Re1 S2 88.6(2)
S1 Re1 S2 88.06(8)
C1 S1 Re1 111.3(3)
C2 S2 Re1 109.9(3)
C13 N1 N11 106.6(6)
C13 N1 Re1 128.3(5)
N11 N1 Re1 122.9(5)
C23 N2 N21 107.8(6)
C23 N2 Re1 132.1(5)
N21 N2 Re1 120.1(5)
C33 N3 N31 107.2(6)
C33 N3 Re1 125.4(5)
N31 N3 Re1 120.9(5)
C43 N4 N41 104.8(7)
C1 N5 C6 117.3(7)
C2 N6 C10 115.2(9)
C11 N11 N1 109.5(6)
C11 N11 B1 131.6(7)
N1 N11 B1 118.8(6)
C21 N21 N2 108.3(6)
C21 N21 B1 130.2(7)
N2 N21 B1 121.4(6)
C31 N31 N3 107.9(6)
C31 N31 B1 133.7(7)
N3 N31 B1 118.3(6)
C41 N41 N4 110.0(6)
C41 N41 B1 130.0(7)
N4 N41 B1 117.8(6)
N5 C1 C3 123.1(8)
N5 C1 S1 115.8(6)
C3 C1 S1 121.1(7)
N6 C2 C7 123.9(8)
N6 C2 S2 117.5(7)
C7 C2 S2 118.5(7)
C4 C3 C1 118.3(9)
C3 C4 C5 119.5(9)
C6 C5 C4 118.3(9)
N5 C6 C5 123.5(9)
C2 C7 C8 118.1(9)
C9 C8 C7 119.2(10)
C10 C9 C8 118.6(10)
C9 C10 N6 125.0(11)
N11 C11 C12 108.1(7)
C13 C12 C11 104.8(7)
N1 C13 C12 111.0(8)
N21 C21 C22 109.1(7)
C21 C22 C23 105.0(7)
N2 C23 C22 109.8(7)
N31 C31 C32 110.5(8)
C31 C32 C33 104.2(8)
N3 C33 C32 110.1(7)
N41 C41 C42 108.5(8)
C41 C42 C43 104.3(8)
N4 C43 C42 112.4(8)
N41 B1 N21 109.2(6)
N41 B1 N11 113.7(7)
N21 B1 N11 108.0(7)
N41 B1 N31 112.1(7)
N21 B1 N31 107.5(6)
N11 B1 N31 106.1(6)
N1A C1A C2A 114.5(9)
N1A C1A S1A 119.9(7)
C2A C1A S1A 125.5(7)
C1A N1A C5A 124.3(8)
C3A C2A C1A 120.8(9)
C2A C3A C4A 123.1(9)
C5A C4A C3A 116.5(10)
C4A C5A N1A 120.7(10)

loop_
_geom_bond_atom_site_label_1
_geom_bond_atom_site_label_2
_geom_bond_distance
Re1 O1 1.690(5)
Re1 N3 2.150(6)
Re1 N1 2.169(6)
Re1 N2 2.220(6)
Re1 S1 2.309(2)
Re1 S2 2.313(2)
S1 C1 1.782(8)
S2 C2 1.790(9)
N1 C13 1.326(10)
N1 N11 1.362(8)
N2 C23 1.327(9)
N2 N21 1.364(8)
N3 C33 1.334(9)
N3 N31 1.368(8)
N4 C43 1.310(10)
N4 N41 1.379(8)
N5 C1 1.328(10)
N5 C6 1.353(10)
N6 C2 1.328(11)
N6 C10 1.349(13)
N11 C11 1.345(9)
N11 B1 1.549(10)
N21 C21 1.342(9)
N21 B1 1.534(11)
N31 C31 1.334(10)
N31 B1 1.551(10)
N41 C41 1.326(10)
N41 B1 1.503(10)
C1 C3 1.400(11)
C2 C7 1.375(12)
C3 C4 1.368(12)
C4 C5 1.391(13)
C5 C6 1.369(12)
C7 C8 1.379(12)
C8 C9 1.356(14)
C9 C10 1.343(15)
C11 C12 1.385(11)
C12 C13 1.379(11)
C21 C22 1.374(11)
C22 C23 1.387(11)
C31 C32 1.363(11)
C32 C33 1.390(12)
C41 C42 1.369(11)
C42 C43 1.377(13)
S1A C1A 1.680(9)
C1A N1A 1.356(11)
C1A C2A 1.430(12)
N1A C5A 1.362(11)
C2A C3A 1.329(13)
C3A C4A 1.387(14)
C4A C5A 1.361(12)
